data_2227830
loop_
_publ_author_name
'Lyubartseva, Ganna'
'Parkin, Sean'

_publ_section_title
;
 Dichloridobis(3,4,5-trimethyl-1<i>H</i>-pyrazole-\k<i>N</i>^2^)cobalt(II)
;
_journal_coeditor_code NG5017
_journal_issue 9
_journal_name_full 'Acta Crystallographica Section E'
_journal_page_first m1134
_journal_paper_doi 10.1107/S160053681003254X
_journal_volume 66
_journal_year 2010
_chemical_formula_iupac '[Co Cl2 (C6 H10 N2)2]'
_chemical_formula_moiety 'C12 H20 Cl2 Co N4'
_chemical_formula_sum 'C12 H20 Cl2 Co N4'
_chemical_formula_weight 350.15
_chemical_name_systematic
;
Dichloridobis(3,4,5-trimethyl-1<i>H</i>-pyrazole-\k<i>N</i>^2^)cobalt(II)
;
_space_group_IT_number 61
_symmetry_cell_setting orthorhombic
_symmetry_space_group_name_Hall '-P 2ac 2ab'
_symmetry_space_group_name_H-M 'P b c a'
_atom_sites_solution_hydrogens geom
_atom_sites_solution_primary direct
_atom_sites_solution_secondary difmap
_audit_creation_method SHELXL-97
_cell_angle_alpha 90.00
_cell_angle_beta 90.00
_cell_angle_gamma 90.00
_cell_formula_units_Z 16
_cell_length_a 14.88800(10)
_cell_length_b 17.39800(10)
_cell_length_c 24.9220(2)
_cell_measurement_reflns_used 15242
_cell_measurement_temperature 90.0(2)
_cell_measurement_theta_max 27.48
_cell_measurement_theta_min 1.00
_cell_volume 6455.33(8)
_computing_cell_refinement 'SCALEPACK (Otwinowski & Minor, 1997)'
_computing_data_collection 'COLLECT (Nonius, 1998)'
_computing_data_reduction 'DENZO-SMN (Otwinowski & Minor, 1997)'
_computing_molecular_graphics 'XP in SHELXTL (Sheldrick, 2008)'
_computing_publication_material
;
SHELXL97 (Sheldrick, 2008) and local procedures
;
_computing_structure_refinement 'SHELXL97 (Sheldrick, 2008)'
_computing_structure_solution 'SHELXS97 (Sheldrick, 2008)'
_diffrn_ambient_temperature 90.0(2)
_diffrn_detector_area_resol_mean 9.1
_diffrn_measured_fraction_theta_full 0.999
_diffrn_measured_fraction_theta_max 0.999
_diffrn_measurement_device_type 'Nonius KappaCCD diffractometer'
_diffrn_measurement_method '\w scans at fixed \c = 55\%'
_diffrn_radiation_monochromator graphite
_diffrn_radiation_source 'fine-focus sealed tube'
_diffrn_radiation_type MoK\a
_diffrn_radiation_wavelength 0.71073
_diffrn_reflns_av_R_equivalents 0.0636
_diffrn_reflns_av_sigmaI/netI 0.0277
_diffrn_reflns_limit_h_max 19
_diffrn_reflns_limit_h_min -19
_diffrn_reflns_limit_k_max 22
_diffrn_reflns_limit_k_min -22
_diffrn_reflns_limit_l_max 32
_diffrn_reflns_limit_l_min -32
_diffrn_reflns_number 111609
_diffrn_reflns_theta_full 27.48
_diffrn_reflns_theta_max 27.48
_diffrn_reflns_theta_min 1.63
_diffrn_standards_number 0
_exptl_absorpt_coefficient_mu 1.387
_exptl_absorpt_correction_T_max 0.746
_exptl_absorpt_correction_T_min 0.590
_exptl_absorpt_correction_type multi-scan
_exptl_absorpt_process_details '(SCALEPACK; Otwinowski & Minor, 1997)'
_exptl_crystal_colour blue
_exptl_crystal_density_diffrn 1.441
_exptl_crystal_density_method 'not measured'
_exptl_crystal_description block
_exptl_crystal_F_000 2896
_exptl_crystal_size_max 0.30
_exptl_crystal_size_mid 0.28
_exptl_crystal_size_min 0.19
_refine_diff_density_max 0.795
_refine_diff_density_min -0.595
_refine_ls_extinction_method none
_refine_ls_goodness_of_fit_ref 1.146
_refine_ls_hydrogen_treatment constr
_refine_ls_matrix_type full
_refine_ls_number_parameters 355
_refine_ls_number_reflns 7404
_refine_ls_number_restraints 0
_refine_ls_restrained_S_all 1.146
_refine_ls_R_factor_all 0.0616
_refine_ls_R_factor_gt 0.0433
_refine_ls_shift/su_max 0.001
_refine_ls_shift/su_mean 0.000
_refine_ls_structure_factor_coef Fsqd
_refine_ls_weighting_details 'calc w=1/[\s^2^(Fo^2^)+(0.0507P)^2^+7.0674P] where P=(Fo^2^+2Fc^2^)/3'
_refine_ls_weighting_scheme calc
_refine_ls_wR_factor_gt 0.1017
_refine_ls_wR_factor_ref 0.1108
_reflns_number_gt 5822
_reflns_number_total 7404
_reflns_threshold_expression I>2\s(I)
_cod_data_source_file ng5017.cif
_cod_data_source_block I
_cod_database_code 2227830
_cod_database_fobs_code 2227830

loop_
_symmetry_equiv_pos_as_xyz
'x, y, z'
'-x+1/2, -y, z+1/2'
'x+1/2, -y+1/2, -z'
'-x, y+1/2, -z+1/2'
'-x, -y, -z'
'x-1/2, y, -z-1/2'
'-x-1/2, y-1/2, z'
'x, -y-1/2, z-1/2'

loop_
_atom_site_type_symbol
_atom_site_label
_atom_site_fract_x
_atom_site_fract_y
_atom_site_fract_z
_atom_site_U_iso_or_equiv
_atom_site_adp_type
_atom_site_calc_flag
_atom_site_refinement_flags
_atom_site_occupancy
_atom_site_disorder_assembly
_atom_site_disorder_group
Co Co1A 0.70074(2) 0.11088(2) 0.365286(14) 0.01780(10) Uani d . 1 . .
Cl Cl1A 0.73843(5) 0.00580(4) 0.31744(3) 0.02255(15) Uani d . 1 . .
Cl Cl2A 0.80296(5) 0.16183(4) 0.42223(3) 0.02503(15) Uani d . 1 . .
N N1A 0.59573(15) 0.09270(13) 0.41394(9) 0.0205(5) Uani d . 1 . .
N N2A 0.59238(15) 0.12310(13) 0.46421(8) 0.0211(5) Uani d . 1 . .
H H2A 0.6375 0.1468 0.4799 0.025 Uiso calc R 1 . .
N N3A 0.66803(15) 0.18364(13) 0.30568(8) 0.0196(5) Uani d . 1 . .
N N4A 0.66770(14) 0.16085(12) 0.25323(8) 0.0179(4) Uani d . 1 . .
H H4A 0.6812 0.1142 0.2423 0.021 Uiso calc R 1 . .
C C1A 0.51360(18) 0.06308(14) 0.40500(10) 0.0192(5) Uani d . 1 . .
C C2A 0.45852(19) 0.07446(15) 0.44974(10) 0.0218(6) Uani d . 1 . .
C C3A 0.51108(19) 0.11215(15) 0.48690(11) 0.0223(6) Uani d . 1 . .
C C4A 0.49183(19) 0.02581(17) 0.35250(11) 0.0268(6) Uani d . 1 . .
H H4A1 0.4978 0.0636 0.3236 0.040 Uiso calc R 1 . .
H H4A2 0.4301 0.0063 0.3534 0.040 Uiso calc R 1 . .
H H4A3 0.5334 -0.0169 0.3462 0.040 Uiso calc R 1 . .
C C5A 0.36239(19) 0.05170(19) 0.45728(12) 0.0306(7) Uani d . 1 . .
H H5A1 0.3534 0.0335 0.4941 0.046 Uiso calc R 1 . .
H H5A2 0.3472 0.0105 0.4320 0.046 Uiso calc R 1 . .
H H5A3 0.3236 0.0962 0.4506 0.046 Uiso calc R 1 . .
C C6A 0.4881(2) 0.13878(18) 0.54196(11) 0.0290(6) Uani d . 1 . .
H H6A1 0.5432 0.1525 0.5612 0.044 Uiso calc R 1 . .
H H6A2 0.4570 0.0975 0.5613 0.044 Uiso calc R 1 . .
H H6A3 0.4488 0.1839 0.5397 0.044 Uiso calc R 1 . .
C C7A 0.64302(17) 0.25790(15) 0.30523(11) 0.0195(5) Uani d . 1 . .
C C8A 0.62787(17) 0.28238(15) 0.25262(11) 0.0203(5) Uani d . 1 . .
C C9A 0.64395(17) 0.21919(15) 0.22035(10) 0.0189(5) Uani d . 1 . .
C C10A 0.6328(2) 0.30248(16) 0.35591(11) 0.0258(6) Uani d . 1 . .
H H10A 0.5689 0.3114 0.3629 0.039 Uiso calc R 1 . .
H H10B 0.6638 0.3519 0.3524 0.039 Uiso calc R 1 . .
H H10C 0.6591 0.2734 0.3857 0.039 Uiso calc R 1 . .
C C11A 0.60097(19) 0.36179(15) 0.23513(12) 0.0257(6) Uani d . 1 . .
H H11A 0.6074 0.3662 0.1961 0.039 Uiso calc R 1 . .
H H11B 0.6397 0.3998 0.2527 0.039 Uiso calc R 1 . .
H H11C 0.5383 0.3712 0.2451 0.039 Uiso calc R 1 . .
C C12A 0.6347(2) 0.20858(17) 0.16140(10) 0.0261(6) Uani d . 1 . .
H H12A 0.6667 0.1619 0.1504 0.039 Uiso calc R 1 . .
H H12B 0.6603 0.2531 0.1428 0.039 Uiso calc R 1 . .
H H12C 0.5710 0.2037 0.1521 0.039 Uiso calc R 1 . .
Co Co1B 0.31918(2) 0.40924(2) 0.373980(14) 0.01860(10) Uani d . 1 . .
Cl Cl1B 0.27079(5) 0.51575(4) 0.33151(3) 0.02458(16) Uani d . 1 . .
Cl Cl2B 0.22703(5) 0.34966(4) 0.43286(3) 0.02729(16) Uani d . 1 . .
N N1B 0.42685(15) 0.42502(13) 0.42153(9) 0.0206(5) Uani d . 1 . .
N N2B 0.43489(16) 0.38675(13) 0.46881(8) 0.0217(5) Uani d . 1 . .
H H2B 0.3908 0.3616 0.4844 0.026 Uiso calc R 1 . .
N N3B 0.34707(15) 0.33970(13) 0.31166(8) 0.0194(5) Uani d . 1 . .
N N4B 0.34550(15) 0.36468(12) 0.25999(8) 0.0192(5) Uani d . 1 . .
H H4B 0.3320 0.4119 0.2503 0.023 Uiso calc R 1 . .
C C1B 0.50868(18) 0.45440(15) 0.41148(10) 0.0203(5) Uani d . 1 . .
C C2B 0.56832(18) 0.43508(15) 0.45274(11) 0.0211(5) Uani d . 1 . .
C C3B 0.51843(18) 0.39196(15) 0.48875(10) 0.0211(6) Uani d . 1 . .
C C4B 0.52534(19) 0.49953(17) 0.36144(11) 0.0259(6) Uani d . 1 . .
H H4B1 0.5535 0.4663 0.3345 0.039 Uiso calc R 1 . .
H H4B2 0.5653 0.5428 0.3695 0.039 Uiso calc R 1 . .
H H4B3 0.4682 0.5190 0.3475 0.039 Uiso calc R 1 . .
C C5B 0.66573(19) 0.45395(18) 0.45800(12) 0.0286(6) Uani d . 1 . .
H H5B1 0.6763 0.4799 0.4923 0.043 Uiso calc R 1 . .
H H5B2 0.6838 0.4879 0.4285 0.043 Uiso calc R 1 . .
H H5B3 0.7011 0.4065 0.4566 0.043 Uiso calc R 1 . .
C C6B 0.5461(2) 0.35618(17) 0.54041(11) 0.0283(6) Uani d . 1 . .
H H6B1 0.4926 0.3404 0.5605 0.042 Uiso calc R 1 . .
H H6B2 0.5803 0.3935 0.5616 0.042 Uiso calc R 1 . .
H H6B3 0.5837 0.3111 0.5332 0.042 Uiso calc R 1 . .
C C7B 0.37141(17) 0.26534(15) 0.30912(11) 0.0198(5) Uani d . 1 . .
C C8B 0.38400(18) 0.24321(15) 0.25563(11) 0.0204(5) Uani d . 1 . .
C C9B 0.36707(17) 0.30816(15) 0.22547(10) 0.0191(5) Uani d . 1 . .
C C10B 0.3832(2) 0.21733(17) 0.35834(11) 0.0284(6) Uani d . 1 . .
H H10D 0.4472 0.2073 0.3641 0.043 Uiso calc R 1 . .
H H10E 0.3513 0.1685 0.3538 0.043 Uiso calc R 1 . .
H H10F 0.3587 0.2447 0.3894 0.043 Uiso calc R 1 . .
C C11B 0.41032(19) 0.16500(15) 0.23556(11) 0.0251(6) Uani d . 1 . .
H H11D 0.4018 0.1627 0.1966 0.038 Uiso calc R 1 . .
H H11E 0.3728 0.1259 0.2528 0.038 Uiso calc R 1 . .
H H11F 0.4736 0.1554 0.2441 0.038 Uiso calc R 1 . .
C C12B 0.37356(19) 0.32148(16) 0.16644(10) 0.0239(6) Uani d . 1 . .
H H12D 0.3412 0.3686 0.1571 0.036 Uiso calc R 1 . .
H H12E 0.3470 0.2778 0.1473 0.036 Uiso calc R 1 . .
H H12F 0.4368 0.3267 0.1562 0.036 Uiso calc R 1 . .

loop_
_atom_site_aniso_label
_atom_site_aniso_U_11
_atom_site_aniso_U_22
_atom_site_aniso_U_33
_atom_site_aniso_U_12
_atom_site_aniso_U_13
_atom_site_aniso_U_23
Co1A 0.01982(19) 0.01854(19) 0.01504(18) 0.00059(14) -0.00063(13) 0.00002(13)
Cl1A 0.0250(3) 0.0212(3) 0.0215(3) 0.0030(3) -0.0011(3) -0.0038(2)
Cl2A 0.0271(4) 0.0282(3) 0.0198(3) -0.0053(3) -0.0059(3) 0.0020(3)
N1A 0.0224(12) 0.0221(11) 0.0170(11) 0.0012(9) -0.0023(9) -0.0016(9)
N2A 0.0228(12) 0.0264(12) 0.0140(11) -0.0016(9) -0.0001(9) -0.0019(9)
N3A 0.0226(12) 0.0205(11) 0.0158(11) 0.0007(9) -0.0003(9) -0.0010(9)
N4A 0.0189(11) 0.0192(11) 0.0156(10) 0.0009(9) -0.0016(8) -0.0012(8)
C1A 0.0212(13) 0.0163(12) 0.0202(13) 0.0009(10) -0.0024(10) 0.0017(10)
C2A 0.0230(14) 0.0222(13) 0.0202(13) 0.0014(11) -0.0001(11) 0.0025(11)
C3A 0.0248(14) 0.0225(13) 0.0197(13) 0.0022(11) 0.0027(11) 0.0019(10)
C4A 0.0224(14) 0.0328(16) 0.0254(15) 0.0015(12) -0.0029(12) -0.0062(12)
C5A 0.0255(15) 0.0382(17) 0.0280(15) -0.0046(13) 0.0010(12) 0.0020(13)
C6A 0.0288(16) 0.0378(17) 0.0204(14) 0.0002(13) 0.0046(12) -0.0023(12)
C7A 0.0177(13) 0.0187(13) 0.0222(13) -0.0005(10) 0.0000(10) -0.0015(10)
C8A 0.0166(13) 0.0201(13) 0.0241(14) -0.0002(10) -0.0010(10) 0.0004(11)
C9A 0.0163(12) 0.0214(13) 0.0191(13) -0.0008(10) -0.0023(10) 0.0025(10)
C10A 0.0291(15) 0.0228(14) 0.0255(14) 0.0043(12) -0.0019(12) -0.0049(11)
C11A 0.0256(15) 0.0220(14) 0.0295(15) 0.0019(11) -0.0064(12) 0.0038(11)
C12A 0.0312(16) 0.0290(15) 0.0180(13) -0.0003(12) -0.0025(11) 0.0044(11)
Co1B 0.02032(19) 0.01980(19) 0.01568(18) 0.00110(14) 0.00118(14) -0.00009(14)
Cl1B 0.0278(4) 0.0231(3) 0.0228(3) 0.0049(3) 0.0012(3) 0.0036(3)
Cl2B 0.0298(4) 0.0324(4) 0.0197(3) -0.0072(3) 0.0068(3) -0.0024(3)
N1B 0.0229(12) 0.0228(11) 0.0161(11) -0.0006(9) 0.0005(9) 0.0013(9)
N2B 0.0250(12) 0.0245(12) 0.0155(11) 0.0001(9) 0.0014(9) 0.0033(9)
N3B 0.0211(11) 0.0222(11) 0.0150(10) 0.0013(9) 0.0015(9) 0.0021(9)
N4B 0.0225(12) 0.0192(11) 0.0158(11) 0.0011(9) 0.0014(9) 0.0027(8)
C1B 0.0222(14) 0.0202(13) 0.0186(13) 0.0015(11) 0.0012(10) -0.0012(10)
C2B 0.0213(14) 0.0213(13) 0.0208(13) 0.0031(11) -0.0003(11) -0.0021(11)
C3B 0.0236(14) 0.0219(13) 0.0179(13) 0.0036(11) -0.0004(11) -0.0035(10)
C4B 0.0221(14) 0.0305(15) 0.0249(15) -0.0003(12) 0.0014(11) 0.0042(12)
C5B 0.0257(15) 0.0319(16) 0.0282(15) -0.0009(12) -0.0024(12) 0.0016(12)
C6B 0.0307(16) 0.0327(16) 0.0216(14) 0.0004(13) -0.0014(12) 0.0023(12)
C7B 0.0183(13) 0.0182(13) 0.0229(14) -0.0003(10) 0.0005(10) -0.0006(10)
C8B 0.0172(13) 0.0216(13) 0.0224(13) -0.0007(10) 0.0013(10) -0.0017(11)
C9B 0.0159(13) 0.0216(13) 0.0197(13) -0.0029(10) 0.0017(10) -0.0039(10)
C10B 0.0346(17) 0.0256(15) 0.0250(15) 0.0044(13) 0.0016(12) 0.0044(12)
C11B 0.0246(15) 0.0208(14) 0.0299(15) 0.0027(11) 0.0032(12) -0.0050(11)
C12B 0.0289(15) 0.0241(14) 0.0188(13) -0.0027(11) 0.0013(11) -0.0006(11)

loop_
_atom_type_symbol
_atom_type_description
_atom_type_scat_dispersion_real
_atom_type_scat_dispersion_imag
_atom_type_scat_source
C C 0.0033 0.0016 'International Tables Vol C Tables 4.2.6.8 and 6.1.1.4'
H H 0.0000 0.0000 'International Tables Vol C Tables 4.2.6.8 and 6.1.1.4'
N N 0.0061 0.0033 'International Tables Vol C Tables 4.2.6.8 and 6.1.1.4'
Co Co 0.3494 0.9721 'International Tables Vol C Tables 4.2.6.8 and 6.1.1.4'
Cl Cl 0.1484 0.1585 'International Tables Vol C Tables 4.2.6.8 and 6.1.1.4'

loop_
_geom_angle_atom_site_label_1
_geom_angle_atom_site_label_2
_geom_angle_atom_site_label_3
_geom_angle_site_symmetry_1
_geom_angle_site_symmetry_3
_geom_angle
_geom_angle_publ_flag
N1A Co1A N3A . . 110.94(9) ?
N1A Co1A Cl1A . . 112.73(7) ?
N3A Co1A Cl1A . . 100.38(6) ?
N1A Co1A Cl2A . . 101.96(7) ?
N3A Co1A Cl2A . . 112.31(7) ?
Cl1A Co1A Cl2A . . 118.84(3) ?
C1A N1A N2A . . 105.5(2) ?
C1A N1A Co1A . . 132.03(18) ?
N2A N1A Co1A . . 121.63(17) ?
C3A N2A N1A . . 111.3(2) ?
C3A N2A H2A . . 124.3 ?
N1A N2A H2A . . 124.3 ?
C7A N3A N4A . . 105.7(2) ?
C7A N3A Co1A . . 132.68(18) ?
N4A N3A Co1A . . 121.65(16) ?
C9A N4A N3A . . 111.3(2) ?
C9A N4A H4A . . 124.4 ?
N3A N4A H4A . . 124.4 ?
N1A C1A C2A . . 110.3(2) ?
N1A C1A C4A . . 120.5(2) ?
C2A C1A C4A . . 129.2(2) ?
C3A C2A C1A . . 105.7(2) ?
C3A C2A C5A . . 125.7(3) ?
C1A C2A C5A . . 128.6(3) ?
N2A C3A C2A . . 107.1(2) ?
N2A C3A C6A . . 123.3(3) ?
C2A C3A C6A . . 129.6(3) ?
C1A C4A H4A1 . . 109.5 ?
C1A C4A H4A2 . . 109.5 ?
H4A1 C4A H4A2 . . 109.5 ?
C1A C4A H4A3 . . 109.5 ?
H4A1 C4A H4A3 . . 109.5 ?
H4A2 C4A H4A3 . . 109.5 ?
C2A C5A H5A1 . . 109.5 ?
C2A C5A H5A2 . . 109.5 ?
H5A1 C5A H5A2 . . 109.5 ?
C2A C5A H5A3 . . 109.5 ?
H5A1 C5A H5A3 . . 109.5 ?
H5A2 C5A H5A3 . . 109.5 ?
C3A C6A H6A1 . . 109.5 ?
C3A C6A H6A2 . . 109.5 ?
H6A1 C6A H6A2 . . 109.5 ?
C3A C6A H6A3 . . 109.5 ?
H6A1 C6A H6A3 . . 109.5 ?
H6A2 C6A H6A3 . . 109.5 ?
N3A C7A C8A . . 110.2(2) ?
N3A C7A C10A . . 121.4(2) ?
C8A C7A C10A . . 128.4(2) ?
C9A C8A C7A . . 106.0(2) ?
C9A C8A C11A . . 127.5(2) ?
C7A C8A C11A . . 126.6(2) ?
N4A C9A C8A . . 106.8(2) ?
N4A C9A C12A . . 122.0(2) ?
C8A C9A C12A . . 131.1(2) ?
C7A C10A H10A . . 109.5 ?
C7A C10A H10B . . 109.5 ?
H10A C10A H10B . . 109.5 ?
C7A C10A H10C . . 109.5 ?
H10A C10A H10C . . 109.5 ?
H10B C10A H10C . . 109.5 ?
C8A C11A H11A . . 109.5 ?
C8A C11A H11B . . 109.5 ?
H11A C11A H11B . . 109.5 ?
C8A C11A H11C . . 109.5 ?
H11A C11A H11C . . 109.5 ?
H11B C11A H11C . . 109.5 ?
C9A C12A H12A . . 109.5 ?
C9A C12A H12B . . 109.5 ?
H12A C12A H12B . . 109.5 ?
C9A C12A H12C . . 109.5 ?
H12A C12A H12C . . 109.5 ?
H12B C12A H12C . . 109.5 ?
N3B Co1B N1B . . 111.86(9) ?
N3B Co1B Cl1B . . 101.42(6) ?
N1B Co1B Cl1B . . 114.79(7) ?
N3B Co1B Cl2B . . 110.52(7) ?
N1B Co1B Cl2B . . 99.43(7) ?
Cl1B Co1B Cl2B . . 119.22(3) ?
C1B N1B N2B . . 105.6(2) ?
C1B N1B Co1B . . 131.60(18) ?
N2B N1B Co1B . . 120.93(17) ?
C3B N2B N1B . . 111.7(2) ?
C3B N2B H2B . . 124.2 ?
N1B N2B H2B . . 124.2 ?
C7B N3B N4B . . 105.5(2) ?
C7B N3B Co1B . . 132.09(18) ?
N4B N3B Co1B . . 122.38(16) ?
C9B N4B N3B . . 111.6(2) ?
C9B N4B H4B . . 124.2 ?
N3B N4B H4B . . 124.2 ?
N1B C1B C2B . . 110.3(2) ?
N1B C1B C4B . . 120.4(2) ?
C2B C1B C4B . . 129.3(2) ?
C3B C2B C1B . . 105.4(2) ?
C3B C2B C5B . . 125.7(3) ?
C1B C2B C5B . . 128.9(3) ?
N2B C3B C2B . . 107.1(2) ?
N2B C3B C6B . . 123.3(3) ?
C2B C3B C6B . . 129.7(3) ?
C1B C4B H4B1 . . 109.5 ?
C1B C4B H4B2 . . 109.5 ?
H4B1 C4B H4B2 . . 109.5 ?
C1B C4B H4B3 . . 109.5 ?
H4B1 C4B H4B3 . . 109.5 ?
H4B2 C4B H4B3 . . 109.5 ?
C2B C5B H5B1 . . 109.5 ?
C2B C5B H5B2 . . 109.5 ?
H5B1 C5B H5B2 . . 109.5 ?
C2B C5B H5B3 . . 109.5 ?
H5B1 C5B H5B3 . . 109.5 ?
H5B2 C5B H5B3 . . 109.5 ?
C3B C6B H6B1 . . 109.5 ?
C3B C6B H6B2 . . 109.5 ?
H6B1 C6B H6B2 . . 109.5 ?
C3B C6B H6B3 . . 109.5 ?
H6B1 C6B H6B3 . . 109.5 ?
H6B2 C6B H6B3 . . 109.5 ?
N3B C7B C8B . . 110.2(2) ?
N3B C7B C10B . . 122.0(2) ?
C8B C7B C10B . . 127.7(2) ?
C9B C8B C7B . . 105.6(2) ?
C9B C8B C11B . . 127.5(2) ?
C7B C8B C11B . . 127.0(2) ?
N4B C9B C8B . . 107.1(2) ?
N4B C9B C12B . . 122.2(2) ?
C8B C9B C12B . . 130.7(2) ?
C7B C10B H10D . . 109.5 ?
C7B C10B H10E . . 109.5 ?
H10D C10B H10E . . 109.5 ?
C7B C10B H10F . . 109.5 ?
H10D C10B H10F . . 109.5 ?
H10E C10B H10F . . 109.5 ?
C8B C11B H11D . . 109.5 ?
C8B C11B H11E . . 109.5 ?
H11D C11B H11E . . 109.5 ?
C8B C11B H11F . . 109.5 ?
H11D C11B H11F . . 109.5 ?
H11E C11B H11F . . 109.5 ?
C9B C12B H12D . . 109.5 ?
C9B C12B H12E . . 109.5 ?
H12D C12B H12E . . 109.5 ?
C9B C12B H12F . . 109.5 ?
H12D C12B H12F . . 109.5 ?
H12E C12B H12F . . 109.5 ?

loop_
_geom_bond_atom_site_label_1
_geom_bond_atom_site_label_2
_geom_bond_site_symmetry_2
_geom_bond_distance
_geom_bond_publ_flag
Co1A N1A . 2.004(2) ?
Co1A N3A . 2.012(2) ?
Co1A Cl1A . 2.2536(7) ?
Co1A Cl2A . 2.2617(7) ?
N1A C1A . 1.346(3) ?
N1A N2A . 1.361(3) ?
N2A C3A . 1.350(3) ?
N2A H2A . 0.8800 ?
N3A C7A . 1.345(3) ?
N3A N4A . 1.366(3) ?
N4A C9A . 1.352(3) ?
N4A H4A . 0.8800 ?
C1A C2A . 1.398(4) ?
C1A C4A . 1.496(4) ?
C2A C3A . 1.378(4) ?
C2A C5A . 1.497(4) ?
C3A C6A . 1.488(4) ?
C4A H4A1 . 0.9800 ?
C4A H4A2 . 0.9800 ?
C4A H4A3 . 0.9800 ?
C5A H5A1 . 0.9800 ?
C5A H5A2 . 0.9800 ?
C5A H5A3 . 0.9800 ?
C6A H6A1 . 0.9800 ?
C6A H6A2 . 0.9800 ?
C6A H6A3 . 0.9800 ?
C7A C8A . 1.397(4) ?
C7A C10A . 1.490(4) ?
C8A C9A . 1.383(4) ?
C8A C11A . 1.503(4) ?
C9A C12A . 1.487(4) ?
C10A H10A . 0.9800 ?
C10A H10B . 0.9800 ?
C10A H10C . 0.9800 ?
C11A H11A . 0.9800 ?
C11A H11B . 0.9800 ?
C11A H11C . 0.9800 ?
C12A H12A . 0.9800 ?
C12A H12B . 0.9800 ?
C12A H12C . 0.9800 ?
Co1B N3B . 2.012(2) ?
Co1B N1B . 2.012(2) ?
Co1B Cl1B . 2.2524(7) ?
Co1B Cl2B . 2.2606(7) ?
N1B C1B . 1.345(3) ?
N1B N2B . 1.359(3) ?
N2B C3B . 1.342(4) ?
N2B H2B . 0.8800 ?
N3B C7B . 1.345(3) ?
N3B N4B . 1.359(3) ?
N4B C9B . 1.345(3) ?
N4B H4B . 0.8800 ?
C1B C2B . 1.400(4) ?
C1B C4B . 1.494(4) ?
C2B C3B . 1.386(4) ?
C2B C5B . 1.493(4) ?
C3B C6B . 1.488(4) ?
C4B H4B1 . 0.9800 ?
C4B H4B2 . 0.9800 ?
C4B H4B3 . 0.9800 ?
C5B H5B1 . 0.9800 ?
C5B H5B2 . 0.9800 ?
C5B H5B3 . 0.9800 ?
C6B H6B1 . 0.9800 ?
C6B H6B2 . 0.9800 ?
C6B H6B3 . 0.9800 ?
C7B C8B . 1.400(4) ?
C7B C10B . 1.494(4) ?
C8B C9B . 1.380(4) ?
C8B C11B . 1.502(4) ?
C9B C12B . 1.493(4) ?
C10B H10D . 0.9800 ?
C10B H10E . 0.9800 ?
C10B H10F . 0.9800 ?
C11B H11D . 0.9800 ?
C11B H11E . 0.9800 ?
C11B H11F . 0.9800 ?
C12B H12D . 0.9800 ?
C12B H12E . 0.9800 ?
C12B H12F . 0.9800 ?

loop_
_geom_hbond_atom_site_label_D
_geom_hbond_atom_site_label_H
_geom_hbond_atom_site_label_A
_geom_hbond_site_symmetry_A
_geom_hbond_distance_DH
_geom_hbond_distance_HA
_geom_hbond_distance_DA
_geom_hbond_angle_DHA
N2A H2A Cl2B 3_556 0.88 2.55 3.290(2) 142.1
N2A H2A Cl2A . 0.88 2.86 3.373(2) 118.4
N4A H4A Cl1B 4_645 0.88 2.61 3.416(2) 152.4
N4A H4A Cl1A . 0.88 2.79 3.309(2) 119.0
N2B H2B Cl2A 3_456 0.88 2.70 3.456(2) 144.9
N2B H2B Cl2B . 0.88 2.76 3.286(2) 119.3
N4B H4B Cl1A 4_655 0.88 2.57 3.363(2) 150.0
N4B H4B Cl1B . 0.88 2.86 3.365(2) 117.9

loop_
_geom_torsion_atom_site_label_1
_geom_torsion_atom_site_label_2
_geom_torsion_atom_site_label_3
_geom_torsion_atom_site_label_4
_geom_torsion_site_symmetry_1
_geom_torsion_site_symmetry_2
_geom_torsion_site_symmetry_3
_geom_torsion_site_symmetry_4
_geom_torsion
_geom_torsion_publ_flag
N3A Co1A N1A C1A . . . . 60.6(3) ?
Cl1A Co1A N1A C1A . . . . -51.1(2) ?
Cl2A Co1A N1A C1A . . . . -179.6(2) ?
N3A Co1A N1A N2A . . . . -107.49(19) ?
Cl1A Co1A N1A N2A . . . . 140.83(17) ?
Cl2A Co1A N1A N2A . . . . 12.3(2) ?
C1A N1A N2A C3A . . . . 0.9(3) ?
Co1A N1A N2A C3A . . . . 171.76(17) ?
N1A Co1A N3A C7A . . . . 63.9(3) ?
Cl1A Co1A N3A C7A . . . . -176.7(2) ?
Cl2A Co1A N3A C7A . . . . -49.4(3) ?
N1A Co1A N3A N4A . . . . -115.55(19) ?
Cl1A Co1A N3A N4A . . . . 3.8(2) ?
Cl2A Co1A N3A N4A . . . . 131.07(17) ?
C7A N3A N4A C9A . . . . 0.6(3) ?
Co1A N3A N4A C9A . . . . -179.83(17) ?
N2A N1A C1A C2A . . . . -0.3(3) ?
Co1A N1A C1A C2A . . . . -169.78(19) ?
N2A N1A C1A C4A . . . . 178.7(2) ?
Co1A N1A C1A C4A . . . . 9.2(4) ?
N1A C1A C2A C3A . . . . -0.4(3) ?
C4A C1A C2A C3A . . . . -179.3(3) ?
N1A C1A C2A C5A . . . . 179.4(3) ?
C4A C1A C2A C5A . . . . 0.5(5) ?
N1A N2A C3A C2A . . . . -1.2(3) ?
N1A N2A C3A C6A . . . . 179.5(2) ?
C1A C2A C3A N2A . . . . 0.9(3) ?
C5A C2A C3A N2A . . . . -178.9(3) ?
C1A C2A C3A C6A . . . . -179.8(3) ?
C5A C2A C3A C6A . . . . 0.4(5) ?
N4A N3A C7A C8A . . . . -0.7(3) ?
Co1A N3A C7A C8A . . . . 179.77(19) ?
N4A N3A C7A C10A . . . . 178.1(2) ?
Co1A N3A C7A C10A . . . . -1.4(4) ?
N3A C7A C8A C9A . . . . 0.6(3) ?
C10A C7A C8A C9A . . . . -178.1(3) ?
N3A C7A C8A C11A . . . . -178.6(2) ?
C10A C7A C8A C11A . . . . 2.7(5) ?
N3A N4A C9A C8A . . . . -0.2(3) ?
N3A N4A C9A C12A . . . . -177.4(2) ?
C7A C8A C9A N4A . . . . -0.2(3) ?
C11A C8A C9A N4A . . . . 178.9(3) ?
C7A C8A C9A C12A . . . . 176.6(3) ?
C11A C8A C9A C12A . . . . -4.2(5) ?
N3B Co1B N1B C1B . . . . 59.8(3) ?
Cl1B Co1B N1B C1B . . . . -55.1(3) ?
Cl2B Co1B N1B C1B . . . . 176.5(2) ?
N3B Co1B N1B N2B . . . . -101.98(19) ?
Cl1B Co1B N1B N2B . . . . 143.17(17) ?
Cl2B Co1B N1B N2B . . . . 14.73(19) ?
C1B N1B N2B C3B . . . . 0.6(3) ?
Co1B N1B N2B C3B . . . . 166.59(17) ?
N1B Co1B N3B C7B . . . . 63.7(3) ?
Cl1B Co1B N3B C7B . . . . -173.5(2) ?
Cl2B Co1B N3B C7B . . . . -46.1(3) ?
N1B Co1B N3B N4B . . . . -114.79(19) ?
Cl1B Co1B N3B N4B . . . . 8.0(2) ?
Cl2B Co1B N3B N4B . . . . 135.43(18) ?
C7B N3B N4B C9B . . . . 0.7(3) ?
Co1B N3B N4B C9B . . . . 179.50(17) ?
N2B N1B C1B C2B . . . . -0.4(3) ?
Co1B N1B C1B C2B . . . . -164.27(19) ?
N2B N1B C1B C4B . . . . 178.9(2) ?
Co1B N1B C1B C4B . . . . 15.0(4) ?
N1B C1B C2B C3B . . . . 0.1(3) ?
C4B C1B C2B C3B . . . . -179.1(3) ?
N1B C1B C2B C5B . . . . 178.8(3) ?
C4B C1B C2B C5B . . . . -0.4(5) ?
N1B N2B C3B C2B . . . . -0.6(3) ?
N1B N2B C3B C6B . . . . 179.3(2) ?
C1B C2B C3B N2B . . . . 0.3(3) ?
C5B C2B C3B N2B . . . . -178.5(3) ?
C1B C2B C3B C6B . . . . -179.6(3) ?
C5B C2B C3B C6B . . . . 1.6(5) ?
N4B N3B C7B C8B . . . . -0.8(3) ?
Co1B N3B C7B C8B . . . . -179.47(19) ?
N4B N3B C7B C10B . . . . 178.4(2) ?
Co1B N3B C7B C10B . . . . -0.2(4) ?
N3B C7B C8B C9B . . . . 0.7(3) ?
C10B C7B C8B C9B . . . . -178.5(3) ?
N3B C7B C8B C11B . . . . -179.3(2) ?
C10B C7B C8B C11B . . . . 1.6(5) ?
N3B N4B C9B C8B . . . . -0.3(3) ?
N3B N4B C9B C12B . . . . -177.7(2) ?
C7B C8B C9B N4B . . . . -0.2(3) ?
C11B C8B C9B N4B . . . . 179.7(3) ?
C7B C8B C9B C12B . . . . 176.9(3) ?
C11B C8B C9B C12B . . . . -3.2(5) ?
